data_1513747
loop_
_publ_author_name
'Ichikawa, Tomohiro'
'Morimoto, Masakazu'
'Irie, Masahiro'

_publ_section_title
;
 Asymmetric photoreaction of a diarylethene in hydrogen-bonded cocrystals
 with chiral molecules.
;
_journal_issue 2
_journal_name_full
'Photochemical &amp; photobiological sciences : Official journal of the European Photochemistry Association and the European Society for Photobiology'
_journal_page_first 199
_journal_page_last 204
_journal_paper_doi 10.1039/c3pp50239b
_journal_volume 13
_journal_year 2014
_chemical_formula_sum 'C49 H37 F6 N3 O2 S2'
_chemical_formula_weight 877.94
_chemical_name_systematic
; 
 ? 
;
_space_group_IT_number 1
_symmetry_cell_setting triclinic
_symmetry_space_group_name_Hall 'P 1'
_symmetry_space_group_name_H-M 'P 1'
_atom_sites_solution_hydrogens geom
_atom_sites_solution_primary direct
_atom_sites_solution_secondary difmap
_audit_creation_method SHELXL-97
_cell_angle_alpha 82.469(4)
_cell_angle_beta 68.116(4)
_cell_angle_gamma 89.224(4)
_cell_formula_units_Z 2
_cell_length_a 11.2030(8)
_cell_length_b 14.6411(9)
_cell_length_c 14.7813(9)
_cell_measurement_reflns_used 7382
_cell_measurement_temperature 98(2)
_cell_measurement_theta_max 65.61
_cell_measurement_theta_min 3.05
_cell_volume 2228.7(3)
_computing_cell_refinement 'Bruker SAINT'
_computing_data_collection 'Bruker APEX2'
_computing_data_reduction 'Bruker SAINT'
_computing_molecular_graphics 'Bruker SHELXTL'
_computing_publication_material 'Bruker SHELXTL'
_computing_structure_refinement 'SHELXL-97 (Sheldrick, 1997)'
_computing_structure_solution 'SHELXS-97 (Sheldrick, 1990)'
_diffrn_ambient_temperature 98(2)
_diffrn_measured_fraction_theta_full 0.941
_diffrn_measured_fraction_theta_max 0.941
_diffrn_measurement_device_type 'Bruker APEX-II CCD'
_diffrn_measurement_method '\f and \w scans'
_diffrn_radiation_monochromator graphite
_diffrn_radiation_source 'fine-focus sealed tube'
_diffrn_radiation_type CuK\a
_diffrn_radiation_wavelength 1.54178
_diffrn_reflns_av_R_equivalents 0.0572
_diffrn_reflns_av_sigmaI/netI 0.0760
_diffrn_reflns_limit_h_max 10
_diffrn_reflns_limit_h_min -12
_diffrn_reflns_limit_k_max 17
_diffrn_reflns_limit_k_min -17
_diffrn_reflns_limit_l_max 17
_diffrn_reflns_limit_l_min -17
_diffrn_reflns_number 21439
_diffrn_reflns_theta_full 66.56
_diffrn_reflns_theta_max 66.56
_diffrn_reflns_theta_min 4.14
_diffrn_standards_number 0
_exptl_absorpt_coefficient_mu 1.659
_exptl_absorpt_correction_T_max 0.9158
_exptl_absorpt_correction_T_min 0.3436
_exptl_absorpt_correction_type empirical
_exptl_absorpt_process_details
; 
 SADABS; Sheldrick 1997 
;
_exptl_crystal_colour colourless
_exptl_crystal_density_diffrn 1.308
_exptl_crystal_density_method 'not measured'
_exptl_crystal_description plate
_exptl_crystal_F_000 908
_exptl_crystal_size_max 0.82
_exptl_crystal_size_mid 0.10
_exptl_crystal_size_min 0.05
_refine_diff_density_max 0.788
_refine_diff_density_min -0.476
_refine_diff_density_rms 0.131
_refine_ls_abs_structure_details 'Flack H D (1983), Acta Cryst. A39, 876-881'
_refine_ls_abs_structure_Flack 0.11(5)
_refine_ls_extinction_method none
_refine_ls_goodness_of_fit_ref 1.704
_refine_ls_hydrogen_treatment constr
_refine_ls_matrix_type full
_refine_ls_number_parameters 1130
_refine_ls_number_reflns 9792
_refine_ls_number_restraints 3
_refine_ls_restrained_S_all 1.704
_refine_ls_R_factor_all 0.1601
_refine_ls_R_factor_gt 0.1413
_refine_ls_shift/su_max 0.528
_refine_ls_shift/su_mean 0.011
_refine_ls_structure_factor_coef Fsqd
_refine_ls_weighting_details 'calc w=1/[\s^2^(Fo^2^)+(0.2000P)^2^+0.0000P] where P=(Fo^2^+2Fc^2^)/3'
_refine_ls_weighting_scheme calc
_refine_ls_wR_factor_gt 0.3994
_refine_ls_wR_factor_ref 0.4275
_reflns_number_gt 7339
_reflns_number_total 9792
_reflns_threshold_expression >2sigma(I)
_cod_data_source_file c3pp50239b.txt
_cod_data_source_block 1aSBINOL
_cod_depositor_comments
;
The following automatic conversions were performed:

'_symmetry_cell_setting' value 'Triclinic' changed to 'triclinic'
according to
/usr/data/users/saulius/automatic-downloads/current/RSC/lib/dictionaries/cif_core.dic
dictionary named 'cif_core.dic' version 2.4.2 from 2011-04-26.

Automatic conversion script
Id: cif_fix_values 2281 2013-09-26 08:29:07Z andrius 
;
_cod_original_sg_symbol_H-M P1
_cod_database_code 1513747

loop_
_symmetry_equiv_pos_as_xyz
'x, y, z'

loop_
_atom_site_label
_atom_site_type_symbol
_atom_site_fract_x
_atom_site_fract_y
_atom_site_fract_z
_atom_site_U_iso_or_equiv
_atom_site_adp_type
_atom_site_occupancy
_atom_site_symmetry_multiplicity
_atom_site_calc_flag
_atom_site_refinement_flags
C1 C 0.1632(17) 1.0898(10) 0.2105(10) 0.075(4) Uani 1 1 d .
C2 C 0.153(2) 1.1838(12) 0.2127(13) 0.091(5) Uani 1 1 d .
H2 H 0.1032 1.2163 0.1802 0.109 Uiso 1 1 calc R
C3 C 0.2094(17) 1.2312(11) 0.2576(12) 0.084(4) Uani 1 1 d .
H3 H 0.1968 1.2952 0.2603 0.101 Uiso 1 1 calc R
C4 C 0.292(2) 1.1805(13) 0.3033(12) 0.092(5) Uani 1 1 d .
C5 C 0.352(2) 1.2270(15) 0.3551(16) 0.108(6) Uani 1 1 d .
H5 H 0.3403 1.2910 0.3590 0.130 Uiso 1 1 calc R
C6 C 0.428(2) 1.1801(15) 0.3994(14) 0.106(7) Uani 1 1 d .
H6 H 0.4749 1.2126 0.4276 0.127 Uiso 1 1 calc R
C7 C 0.435(2) 1.0843(11) 0.4028(12) 0.092(5) Uani 1 1 d .
H7 H 0.4795 1.0503 0.4386 0.110 Uiso 1 1 calc R
C8 C 0.3763(19) 1.0411(16) 0.3545(12) 0.099(6) Uani 1 1 d .
H8 H 0.3871 0.9767 0.3536 0.119 Uiso 1 1 calc R
C9 C 0.2977(17) 1.0863(9) 0.3033(11) 0.079(4) Uani 1 1 d .
C10 C 0.236(2) 1.0396(13) 0.2561(12) 0.097(5) Uani 1 1 d .
C11 C 0.2475(18) 0.9371(9) 0.2566(10) 0.082(4) Uani 1 1 d .
C12 C 0.370(2) 0.8984(10) 0.2054(11) 0.089(5) Uani 1 1 d .
C13 C 0.378(2) 0.8025(10) 0.2076(11) 0.096(6) Uani 1 1 d .
H13 H 0.4591 0.7780 0.1742 0.115 Uiso 1 1 calc R
C14 C 0.275(2) 0.7426(11) 0.2555(13) 0.094(5) Uani 1 1 d .
H14 H 0.2846 0.6778 0.2591 0.113 Uiso 1 1 calc R
C15 C 0.149(2) 0.7802(11) 0.3006(13) 0.100(6) Uani 1 1 d .
C16 C 0.040(3) 0.7167(12) 0.3495(15) 0.119(8) Uani 1 1 d .
H16 H 0.0471 0.6522 0.3473 0.143 Uiso 1 1 calc R
C17 C -0.083(3) 0.8453(14) 0.4001(15) 0.122(8) Uani 1 1 d .
H17 H -0.1661 0.8669 0.4348 0.146 Uiso 1 1 calc R
C18 C 0.007(2) 0.9087(12) 0.3593(12) 0.090(5) Uani 1 1 d .
H18 H -0.0073 0.9722 0.3645 0.109 Uiso 1 1 calc R
C19 C 0.134(2) 0.8750(12) 0.3044(13) 0.102(6) Uani 1 1 d .
C20 C 0.305(2) 0.1614(11) 0.9582(13) 0.097(6) Uani 1 1 d .
H20A H 0.2998 0.1665 0.8930 0.146 Uiso 1 1 calc R
H20B H 0.2760 0.2183 0.9867 0.146 Uiso 1 1 calc R
H20C H 0.2498 0.1092 1.0010 0.146 Uiso 1 1 calc R
C21 C 0.4408(15) 0.1464(9) 0.9489(12) 0.076(4) Uani 1 1 d .
C22 C 0.5364(18) 0.1108(9) 0.8789(12) 0.079(4) Uani 1 1 d .
C23 C 0.5208(19) 0.0844(11) 0.7896(12) 0.087(4) Uani 1 1 d .
C24 C 0.6116(18) 0.1217(11) 0.6837(11) 0.085(4) Uani 1 1 d .
C25 C 0.5599(18) 0.0974(18) 0.627(2) 0.134(10) Uani 1 1 d .
C26 C 0.4251(17) 0.038(2) 0.6759(14) 0.169(12) Uani 1 1 d .
C27 C 0.4269(18) 0.0332(10) 0.7812(12) 0.085(4) Uani 1 1 d .
C28 C 0.323(2) -0.0247(9) 0.8635(12) 0.093(6) Uani 1 1 d .
C29 C 0.352(2) -0.0792(11) 0.9365(11) 0.096(6) Uani 1 1 d .
C30 C 0.4802(18) -0.1017(10) 0.9434(11) 0.081(4) Uani 1 1 d .
H30A H 0.5490 -0.0845 0.8790 0.122 Uiso 1 1 calc R
H30B H 0.4816 -0.1679 0.9642 0.122 Uiso 1 1 calc R
H30C H 0.4934 -0.0672 0.9917 0.122 Uiso 1 1 calc R
C31 C 0.6493(18) 0.1080(8) 0.8896(11) 0.077(4) Uani 1 1 d .
H31 H 0.7265 0.0906 0.8414 0.093 Uiso 1 1 calc R
C32 C 0.642(2) 0.1343(10) 0.9822(11) 0.091(5) Uani 1 1 d .
C33 C 0.737(2) 0.1346(9) 1.0204(12) 0.090(5) Uani 1 1 d .
C34 C 0.714(2) 0.1368(10) 1.1219(12) 0.096(6) Uani 1 1 d .
H34 H 0.6279 0.1364 1.1673 0.116 Uiso 1 1 calc R
C35 C 0.8100(19) 0.1394(11) 1.1563(13) 0.086(4) Uani 1 1 d .
C36 C 0.957(2) 0.1366(10) 1.0029(12) 0.092(5) Uani 1 1 d .
H36 H 1.0447 0.1366 0.9607 0.111 Uiso 1 1 calc R
C37 C 0.873(2) 0.1353(12) 0.9609(11) 0.102(6) Uani 1 1 d .
H37 H 0.9007 0.1349 0.8918 0.122 Uiso 1 1 calc R
C38 C 0.784(3) 0.1370(19) 1.2633(13) 0.118(7) Uani 1 1 d .
H38A H 0.8075 0.1971 1.2754 0.177 Uiso 1 1 calc R
H38B H 0.8346 0.0893 1.2834 0.177 Uiso 1 1 calc R
H38C H 0.6920 0.1229 1.3014 0.177 Uiso 1 1 calc R
C39 C 0.1917(18) -0.0298(8) 0.8812(11) 0.076(4) Uani 1 1 d .
H39 H 0.1554 -0.0014 0.8364 0.091 Uiso 1 1 calc R
C40 C 0.1256(18) -0.0766(9) 0.9638(11) 0.084(5) Uani 1 1 d .
C41 C -0.023(2) -0.0973(10) 1.0090(12) 0.090(5) Uani 1 1 d .
C42 C -0.0908(19) -0.1117(12) 1.1091(13) 0.087(4) Uani 1 1 d .
H42 H -0.0465 -0.1167 1.1531 0.105 Uiso 1 1 calc R
C43 C -0.2235(17) -0.1189(10) 1.1455(12) 0.081(4) Uani 1 1 d .
C44 C -0.2270(19) -0.0973(9) 0.9898(12) 0.082(4) Uani 1 1 d .
H44 H -0.2744 -0.0907 0.9479 0.098 Uiso 1 1 calc R
C45 C -0.083(2) -0.0876(8) 0.9495(12) 0.090(5) Uani 1 1 d .
H45 H -0.0366 -0.0743 0.8805 0.108 Uiso 1 1 calc R
C46 C -0.294(2) -0.1383(14) 1.2533(15) 0.106(6) Uani 1 1 d .
H46A H -0.3492 -0.0871 1.2761 0.159 Uiso 1 1 calc R
H46B H -0.2318 -0.1454 1.2860 0.159 Uiso 1 1 calc R
H46C H -0.3466 -0.1953 1.2692 0.159 Uiso 1 1 calc R
C47 C 0.754(2) 0.4460(10) 0.8043(11) 0.084(5) Uani 1 1 d .
C48 C 0.7514(19) 0.3513(11) 0.8037(11) 0.085(4) Uani 1 1 d .
H48 H 0.6722 0.3169 0.8365 0.102 Uiso 1 1 calc R
C49 C 0.855(2) 0.3086(11) 0.7589(11) 0.089(5) Uani 1 1 d .
H49 H 0.8488 0.2442 0.7577 0.107 Uiso 1 1 calc R
C50 C 0.977(2) 0.3539(11) 0.7126(12) 0.099(6) Uani 1 1 d .
C51 C 1.0893(19) 0.3075(11) 0.6599(12) 0.087(5) Uani 1 1 d .
H51 H 1.0846 0.2429 0.6593 0.105 Uiso 1 1 calc R
C52 C 1.203(2) 0.3553(14) 0.6110(13) 0.118(8) Uani 1 1 d .
H52 H 1.2782 0.3231 0.5805 0.142 Uiso 1 1 calc R
C53 C 1.210(2) 0.4524(12) 0.6046(12) 0.104(6) Uani 1 1 d .
H53 H 1.2876 0.4866 0.5658 0.125 Uiso 1 1 calc R
C54 C 1.102(2) 0.4952(10) 0.6555(11) 0.089(5) Uani 1 1 d .
H54 H 1.1091 0.5596 0.6563 0.106 Uiso 1 1 calc R
C55 C 0.978(2) 0.4497(11) 0.7081(11) 0.095(6) Uani 1 1 d .
C56 C 0.864(2) 0.4958(11) 0.7577(10) 0.090(5) Uani 1 1 d .
C57 C 0.8719(17) 0.5988(10) 0.7598(11) 0.084(4) Uani 1 1 d .
C58 C 0.9388(17) 0.6390(11) 0.8030(11) 0.079(4) Uani 1 1 d .
C59 C 0.9359(17) 0.7353(11) 0.8032(12) 0.082(4) Uani 1 1 d .
H59 H 0.9834 0.7633 0.8345 0.098 Uiso 1 1 calc R
C60 C 0.868(2) 0.7884(11) 0.7607(12) 0.094(5) Uani 1 1 d .
H60 H 0.8702 0.8529 0.7625 0.113 Uiso 1 1 calc R
C61 C 0.7962(18) 0.7543(12) 0.7145(12) 0.085(4) Uani 1 1 d .
C62 C 0.716(2) 0.8067(12) 0.6731(13) 0.094(5) Uani 1 1 d .
H62 H 0.7115 0.8708 0.6784 0.113 Uiso 1 1 calc R
C63 C 0.6498(19) 0.7740(12) 0.6289(12) 0.090(5) Uani 1 1 d .
H63 H 0.5981 0.8125 0.6028 0.109 Uiso 1 1 calc R
C64 C 0.657(2) 0.6732(14) 0.6201(13) 0.099(5) Uani 1 1 d .
H64 H 0.6122 0.6459 0.5866 0.118 Uiso 1 1 calc R
C65 C 0.729(2) 0.6224(12) 0.6610(13) 0.094(5) Uani 1 1 d .
H65 H 0.7333 0.5586 0.6549 0.113 Uiso 1 1 calc R
C66 C 0.7968(17) 0.6540(10) 0.7099(11) 0.080(4) Uani 1 1 d .
C67 C 0.798(2) 0.6463(9) 0.0643(13) 0.096(6) Uani 1 1 d .
H67A H 0.8016 0.6402 0.1299 0.144 Uiso 1 1 calc R
H67B H 0.8238 0.7094 0.0313 0.144 Uiso 1 1 calc R
H67C H 0.8555 0.6029 0.0255 0.144 Uiso 1 1 calc R
C68 C 0.6643(17) 0.6256(9) 0.0736(10) 0.078(4) Uani 1 1 d .
C69 C 0.5802(18) 0.5706(11) 0.1465(11) 0.080(4) Uani 1 1 d .
C70 C 0.5977(17) 0.5216(11) 0.2340(13) 0.088(5) Uani 1 1 d .
C71 C 0.517(2) 0.5362(13) 0.3384(13) 0.095(5) Uani 1 1 d .
C72 C 0.568(3) 0.4738(14) 0.4005(13) 0.108(6) Uani 1 1 d .
C100 C 0.705(2) 0.4452(16) 0.3312(14) 0.105(6) Uani 1 1 d .
C74 C 0.6901(19) 0.4675(14) 0.2335(12) 0.093(5) Uani 1 1 d .
C75 C 0.7954(16) 0.4311(9) 0.1515(11) 0.075(4) Uani 1 1 d .
C76 C 0.7630(16) 0.3986(8) 0.0747(10) 0.072(4) Uani 1 1 d .
C77 C 0.6413(17) 0.3798(9) 0.0692(11) 0.077(4) Uani 1 1 d .
H77A H 0.5771 0.3625 0.1357 0.116 Uiso 1 1 calc R
H77B H 0.6488 0.3289 0.0306 0.116 Uiso 1 1 calc R
H77C H 0.6145 0.4349 0.0375 0.116 Uiso 1 1 calc R
C78 C 0.460(2) 0.5703(9) 0.1333(12) 0.088(5) Uani 1 1 d .
H78 H 0.3864 0.5382 0.1825 0.106 Uiso 1 1 calc R
C79 C 0.4515(18) 0.6185(16) 0.0458(13) 0.098(6) Uani 1 1 d .
C80 C 0.360(2) 0.6346(8) 0.0083(12) 0.090(5) Uani 1 1 d .
C81 C 0.386(2) 0.6591(10) -0.0938(11) 0.085(5) Uani 1 1 d .
H81 H 0.4720 0.6694 -0.1397 0.102 Uiso 1 1 calc R
C82 C 0.284(2) 0.6677(13) -0.1250(12) 0.095(5) Uani 1 1 d .
C83 C 0.139(2) 0.6354(10) 0.0277(13) 0.088(5) Uani 1 1 d .
H83 H 0.0517 0.6265 0.0715 0.106 Uiso 1 1 calc R
C84 C 0.225(2) 0.6254(10) 0.0650(14) 0.096(6) Uani 1 1 d .
H84 H 0.1973 0.6111 0.1344 0.115 Uiso 1 1 calc R
C85 C 0.311(2) 0.698(2) -0.2374(15) 0.126(8) Uani 1 1 d .
H85A H 0.2627 0.7530 -0.2448 0.189 Uiso 1 1 calc R
H85B H 0.2852 0.6481 -0.2647 0.189 Uiso 1 1 calc R
H85C H 0.4037 0.7130 -0.2728 0.189 Uiso 1 1 calc R
C86 C 0.9295(17) 0.4337(9) 0.1315(11) 0.082(4) Uani 1 1 d .
H86 H 0.9637 0.4544 0.1755 0.098 Uiso 1 1 calc R
C87 C 1.0085(19) 0.4039(9) 0.0425(13) 0.091(5) Uani 1 1 d .
C88 C 1.1479(16) 0.4029(10) -0.0042(9) 0.075(4) Uani 1 1 d .
C89 C 1.2125(19) 0.4081(11) -0.1046(12) 0.086(4) Uani 1 1 d .
H89 H 1.1680 0.4103 -0.1484 0.104 Uiso 1 1 calc R
C90 C 1.346(2) 0.4098(10) -0.1382(11) 0.087(5) Uani 1 1 d .
C91 C 1.3456(18) 0.3974(11) 0.0153(10) 0.083(4) Uani 1 1 d .
H91 H 1.3926 0.3918 0.0574 0.099 Uiso 1 1 calc R
C92 C 1.2116(19) 0.3980(9) 0.0556(12) 0.085(5) Uani 1 1 d .
H92 H 1.1669 0.3949 0.1247 0.102 Uiso 1 1 calc R
C93 C 1.422(2) 0.4156(19) -0.2494(13) 0.115(7) Uani 1 1 d .
H93A H 1.5016 0.3828 -0.2612 0.173 Uiso 1 1 calc R
H93B H 1.4418 0.4804 -0.2782 0.173 Uiso 1 1 calc R
H93C H 1.3697 0.3874 -0.2798 0.173 Uiso 1 1 calc R
C94 C -0.077(3) 0.7550(15) 0.4004(16) 0.123(8) Uani 1 1 d .
H94 H -0.1521 0.7163 0.4349 0.148 Uiso 1 1 calc R
F11 F 0.7313(14) 0.3600(9) 0.3561(8) 0.121(4) Uani 1 1 d .
F1 F 0.7211(11) 0.0703(11) 0.6651(9) 0.125(4) Uani 1 1 d .
F2 F 0.6451(15) 0.2076(9) 0.6742(9) 0.127(4) Uani 1 1 d .
F3 F 0.6165(15) 0.0952(15) 0.5293(9) 0.165(8) Uani 1 1 d .
F4 F 0.4858(17) 0.1872(13) 0.6037(12) 0.152(6) Uani 1 1 d .
F5 F 0.4633(15) -0.0461(9) 0.6441(8) 0.126(4) Uani 1 1 d .
F6 F 0.3304(14) 0.0628(12) 0.6609(9) 0.137(5) Uani 1 1 d .
F7 F 0.3890(14) 0.5207(11) 0.3591(8) 0.131(5) Uani 1 1 d .
F8 F 0.5292(15) 0.6245(9) 0.3502(9) 0.131(5) Uani 1 1 d .
F9 F 0.4923(14) 0.3927(8) 0.4339(9) 0.119(4) Uani 1 1 d .
F10 F 0.5672(14) 0.5022(10) 0.4829(8) 0.122(4) Uani 1 1 d .
F12 F 0.7889(13) 0.5041(10) 0.3454(8) 0.117(4) Uani 1 1 d .
N1 N 0.9338(17) 0.1377(8) 1.0969(10) 0.089(4) Uani 1 1 d .
N2 N -0.2853(15) -0.1159(7) 1.0874(11) 0.085(4) Uani 1 1 d .
N3 N 0.1605(18) 0.6566(9) -0.0649(10) 0.091(4) Uani 1 1 d .
N4 N 1.4075(15) 0.4044(8) -0.0803(10) 0.084(4) Uani 1 1 d .
O1 O 0.0991(12) 1.0440(8) 0.1670(8) 0.086(3) Uani 1 1 d .
H1 H 0.1216 1.0665 0.1076 0.128 Uiso 1 1 calc R
O2 O 0.4700(14) 0.9560(7) 0.1605(9) 0.096(3) Uani 1 1 d .
H2A H 0.4448 1.0102 0.1581 0.145 Uiso 1 1 calc R
O3 O 0.6483(12) 0.4894(8) 0.8523(8) 0.089(3) Uani 1 1 d .
H3A H 0.5857 0.4511 0.8780 0.133 Uiso 1 1 calc R
O4 O 1.0085(13) 0.5846(8) 0.8485(9) 0.090(3) Uani 1 1 d .
H4 H 0.9680 0.5342 0.8752 0.136 Uiso 1 1 calc R
S1 S 0.4855(5) 0.1679(2) 1.0412(3) 0.0854(11) Uani 1 1 d .
S2 S 0.2130(5) -0.1313(2) 1.0251(3) 0.0880(12) Uani 1 1 d .
S3 S 0.6125(4) 0.6703(3) -0.0160(3) 0.0850(11) Uani 1 1 d .
S4 S 0.9074(5) 0.3735(2) -0.0176(3) 0.0861(11) Uani 1 1 d .
N5 N 1.119(2) 0.4678(11) 0.2966(14) 0.118(6) Uani 1 1 d .
C97 C 1.064(3) 0.4521(16) 0.373(2) 0.122(8) Uani 1 1 d .
H97 H 1.0152 0.4380 0.4414 0.146 Uiso 1 1 calc R
N6 N -0.017(2) 0.0509(13) 0.7270(13) 0.126(7) Uani 1 1 d .
C96 C 0.039(6) 0.040(10) 0.549(4) 0.47(9) Uani 1 1 d .
H96A H 0.0018 -0.0168 0.5409 0.708 Uiso 1 1 calc R
H96B H 0.1332 0.0406 0.5163 0.708 Uiso 1 1 calc R
H96C H 0.0055 0.0934 0.5210 0.708 Uiso 1 1 calc R
C98 C 0.965(3) 0.430(2) 0.4780(16) 0.147(10) Uani 1 1 d .
H98A H 0.9465 0.4866 0.5088 0.220 Uiso 1 1 calc R
H98B H 1.0003 0.3852 0.5162 0.220 Uiso 1 1 calc R
H98C H 0.8862 0.4040 0.4765 0.220 Uiso 1 1 calc R
C95 C 0.008(3) 0.044(2) 0.649(2) 0.133(8) Uani 1 1 d .

loop_
_atom_site_aniso_label
_atom_site_aniso_U_11
_atom_site_aniso_U_22
_atom_site_aniso_U_33
_atom_site_aniso_U_23
_atom_site_aniso_U_13
_atom_site_aniso_U_12
C1 0.101(11) 0.069(7) 0.048(7) -0.018(6) -0.016(7) 0.001(7)
C2 0.118(14) 0.080(9) 0.075(10) -0.020(7) -0.032(9) -0.019(9)
C3 0.098(11) 0.078(9) 0.069(9) -0.034(7) -0.014(8) 0.004(7)
C4 0.108(13) 0.102(12) 0.059(9) -0.012(8) -0.023(8) -0.001(9)
C5 0.126(16) 0.094(12) 0.095(14) -0.034(10) -0.024(12) -0.012(11)
C6 0.130(17) 0.114(13) 0.088(12) -0.013(10) -0.055(12) -0.048(12)
C7 0.132(15) 0.067(8) 0.067(9) -0.018(7) -0.024(9) -0.007(8)
C8 0.104(13) 0.151(16) 0.064(10) -0.041(10) -0.048(9) 0.003(11)
C9 0.112(12) 0.056(6) 0.061(8) -0.027(6) -0.015(8) -0.009(6)
C10 0.129(15) 0.088(11) 0.050(8) -0.004(7) -0.007(9) -0.021(10)
C11 0.127(13) 0.055(7) 0.048(7) -0.016(5) -0.011(7) -0.009(7)
C12 0.163(17) 0.058(7) 0.053(8) -0.002(6) -0.047(10) -0.036(9)
C13 0.166(18) 0.056(7) 0.055(8) -0.010(6) -0.027(9) -0.013(9)
C14 0.140(16) 0.064(8) 0.072(10) -0.032(7) -0.024(10) 0.006(9)
C15 0.166(19) 0.057(7) 0.067(10) -0.006(6) -0.031(11) -0.025(9)
C16 0.17(2) 0.059(8) 0.082(12) -0.023(8) 0.008(12) -0.019(10)
C17 0.16(2) 0.079(11) 0.075(12) 0.001(9) 0.008(12) -0.003(12)
C18 0.130(15) 0.087(10) 0.055(8) -0.028(7) -0.030(9) 0.011(10)
C19 0.17(2) 0.074(9) 0.058(9) -0.001(7) -0.033(11) -0.014(10)
C20 0.144(17) 0.061(8) 0.072(10) -0.026(7) -0.018(10) -0.013(9)
C21 0.075(9) 0.061(7) 0.076(9) -0.026(6) -0.005(7) -0.011(6)
C22 0.108(12) 0.054(6) 0.079(10) -0.010(6) -0.038(9) -0.028(7)
C23 0.107(12) 0.078(9) 0.068(9) -0.015(7) -0.023(8) -0.006(8)
C24 0.097(12) 0.082(9) 0.056(8) -0.021(7) -0.002(8) -0.014(8)
C25 0.052(10) 0.151(19) 0.16(2) -0.093(17) 0.028(12) 0.018(10)
C26 0.037(7) 0.37(3) 0.106(12) -0.118(17) -0.008(8) 0.144(15)
C27 0.102(11) 0.060(7) 0.078(10) -0.030(7) -0.010(8) -0.004(7)
C28 0.153(18) 0.050(7) 0.070(10) -0.009(6) -0.035(10) -0.022(8)
C29 0.17(2) 0.067(8) 0.055(8) -0.014(6) -0.048(10) -0.029(9)
C30 0.118(13) 0.064(7) 0.062(8) -0.026(6) -0.027(8) -0.015(7)
C31 0.113(13) 0.052(6) 0.066(9) -0.019(6) -0.027(8) -0.025(7)
C32 0.157(17) 0.058(7) 0.044(8) 0.003(6) -0.023(9) -0.020(8)
C33 0.157(17) 0.044(6) 0.074(10) -0.031(6) -0.042(11) 0.001(7)
C34 0.166(18) 0.056(7) 0.066(9) -0.009(6) -0.040(11) -0.024(9)
C35 0.102(12) 0.079(9) 0.072(10) -0.031(7) -0.019(9) 0.000(8)
C36 0.165(18) 0.059(8) 0.066(10) -0.012(6) -0.056(11) -0.011(8)
C37 0.17(2) 0.081(10) 0.034(7) -0.023(6) -0.016(9) 0.016(10)
C38 0.137(18) 0.17(2) 0.051(10) -0.033(11) -0.032(10) -0.017(15)
C39 0.114(13) 0.040(5) 0.072(9) -0.013(5) -0.032(8) -0.011(6)
C40 0.112(12) 0.056(7) 0.056(8) -0.015(6) 0.003(8) 0.020(7)
C41 0.158(17) 0.066(8) 0.058(9) -0.032(7) -0.045(10) -0.008(9)
C42 0.105(13) 0.085(9) 0.073(10) -0.009(7) -0.035(9) -0.012(8)
C43 0.096(11) 0.068(8) 0.082(10) -0.042(7) -0.025(9) 0.006(7)
C44 0.110(12) 0.053(6) 0.070(10) -0.007(6) -0.019(8) -0.006(7)
C45 0.139(15) 0.030(5) 0.075(10) -0.005(5) -0.010(10) -0.006(6)
C46 0.114(14) 0.096(12) 0.092(13) -0.037(10) -0.014(10) 0.006(10)
C47 0.137(15) 0.061(7) 0.051(8) -0.018(6) -0.029(8) -0.014(8)
C48 0.116(13) 0.083(9) 0.046(7) -0.016(6) -0.014(8) -0.022(9)
C49 0.132(15) 0.078(9) 0.050(8) -0.018(7) -0.023(8) -0.024(9)
C50 0.17(2) 0.074(9) 0.060(9) -0.019(7) -0.041(11) -0.018(10)
C51 0.116(13) 0.065(7) 0.063(9) -0.021(6) -0.008(8) -0.011(8)
C52 0.139(17) 0.100(12) 0.057(9) -0.022(8) 0.033(10) 0.021(11)
C53 0.134(16) 0.085(10) 0.052(9) -0.007(7) 0.012(9) -0.003(10)
C54 0.130(14) 0.061(7) 0.058(8) -0.020(6) -0.011(8) -0.014(8)
C55 0.140(15) 0.074(8) 0.044(7) -0.021(6) 0.002(8) -0.024(9)
C56 0.147(16) 0.068(8) 0.043(7) -0.019(6) -0.018(8) -0.005(9)
C57 0.095(11) 0.069(8) 0.061(8) -0.007(6) 0.000(7) 0.001(7)
C58 0.102(11) 0.076(8) 0.062(8) -0.012(6) -0.030(8) -0.025(8)
C59 0.089(11) 0.084(9) 0.064(9) -0.007(7) -0.020(7) -0.022(8)
C60 0.127(14) 0.066(8) 0.057(9) -0.004(7) 0.002(9) -0.006(8)
C61 0.094(11) 0.086(10) 0.063(9) -0.015(7) -0.012(8) -0.008(8)
C62 0.122(14) 0.075(9) 0.061(9) -0.012(7) -0.007(9) 0.009(9)
C63 0.104(12) 0.091(10) 0.056(9) -0.012(7) -0.006(8) 0.018(9)
C64 0.121(15) 0.110(13) 0.061(9) -0.002(8) -0.031(9) -0.022(11)
C65 0.121(14) 0.082(10) 0.064(9) -0.017(8) -0.015(9) 0.004(9)
C66 0.100(11) 0.069(8) 0.060(8) -0.010(6) -0.017(7) -0.008(7)
C67 0.143(16) 0.047(6) 0.080(10) -0.026(6) -0.014(10) 0.002(8)
C68 0.107(12) 0.051(6) 0.054(8) -0.010(5) -0.004(7) -0.018(6)
C69 0.103(12) 0.091(10) 0.061(9) -0.038(7) -0.039(8) -0.003(8)
C70 0.084(10) 0.071(8) 0.090(11) -0.043(8) 0.000(8) -0.004(7)
C71 0.118(15) 0.091(11) 0.069(10) -0.022(8) -0.024(10) -0.005(9)
C72 0.17(2) 0.090(11) 0.059(10) -0.023(8) -0.028(11) -0.009(11)
C100 0.125(16) 0.114(14) 0.060(10) -0.024(9) -0.011(9) 0.010(12)
C74 0.097(12) 0.107(12) 0.057(9) -0.022(8) -0.005(8) 0.002(10)
C75 0.090(10) 0.052(6) 0.073(9) -0.009(6) -0.018(7) -0.014(6)
C76 0.108(11) 0.043(5) 0.058(7) -0.011(5) -0.023(7) -0.017(6)
C77 0.112(12) 0.051(6) 0.068(9) -0.009(6) -0.031(8) -0.018(6)
C78 0.127(14) 0.053(7) 0.066(9) -0.022(6) -0.010(9) 0.002(7)
C79 0.087(11) 0.151(16) 0.073(10) -0.064(10) -0.032(9) -0.007(10)
C80 0.153(17) 0.035(6) 0.082(10) -0.024(6) -0.039(11) -0.012(7)
C81 0.128(14) 0.062(7) 0.057(9) -0.022(6) -0.021(9) 0.001(8)
C82 0.120(15) 0.093(11) 0.055(9) -0.021(7) -0.008(9) -0.011(9)
C83 0.149(17) 0.056(7) 0.074(10) -0.006(6) -0.059(11) -0.019(8)
C84 0.118(14) 0.059(8) 0.075(11) -0.015(7) 0.008(10) -0.007(8)
C85 0.113(16) 0.18(2) 0.074(12) -0.033(13) -0.021(11) 0.029(15)
C86 0.108(12) 0.049(6) 0.063(8) -0.018(5) 0.001(7) -0.015(6)
C87 0.109(12) 0.050(7) 0.084(11) -0.013(6) -0.002(9) -0.008(7)
C88 0.097(10) 0.070(7) 0.032(6) -0.010(5) 0.008(6) -0.001(7)
C89 0.108(13) 0.078(9) 0.057(8) -0.014(7) -0.011(8) 0.001(8)
C90 0.125(14) 0.059(7) 0.055(8) -0.016(6) -0.007(9) 0.001(7)
C91 0.109(13) 0.075(8) 0.045(8) -0.017(6) -0.005(7) -0.008(7)
C92 0.129(14) 0.048(6) 0.066(9) -0.027(6) -0.015(9) 0.001(7)
C93 0.109(14) 0.16(2) 0.058(10) -0.008(10) -0.006(9) -0.001(13)
C94 0.134(17) 0.093(12) 0.089(13) -0.014(10) 0.021(12) -0.009(11)
F11 0.146(10) 0.110(8) 0.077(7) -0.014(6) -0.007(6) 0.017(7)
F1 0.093(7) 0.184(13) 0.081(7) -0.054(7) -0.003(5) 0.013(8)
F2 0.157(11) 0.115(8) 0.079(7) -0.004(6) -0.012(7) -0.047(8)
F3 0.131(11) 0.28(2) 0.076(7) -0.049(10) -0.025(7) -0.084(13)
F4 0.146(13) 0.169(14) 0.141(12) 0.017(10) -0.064(10) -0.050(11)
F5 0.165(12) 0.120(8) 0.084(7) -0.048(6) -0.023(7) -0.011(8)
F6 0.120(10) 0.198(14) 0.074(7) -0.043(7) -0.009(6) 0.053(9)
F7 0.121(10) 0.180(13) 0.061(6) -0.018(6) 0.000(6) 0.026(8)
F8 0.148(10) 0.115(8) 0.102(8) -0.051(7) -0.004(7) 0.038(7)
F9 0.140(9) 0.090(7) 0.100(8) -0.027(5) -0.009(7) -0.004(6)
F10 0.137(10) 0.151(10) 0.080(7) -0.054(6) -0.030(6) 0.034(8)
F12 0.128(9) 0.144(9) 0.074(6) -0.049(6) -0.021(6) 0.014(7)
N1 0.144(13) 0.049(5) 0.071(8) -0.017(5) -0.034(8) 0.012(6)
N2 0.102(10) 0.049(5) 0.094(10) -0.027(6) -0.019(8) 0.001(5)
N3 0.140(13) 0.066(7) 0.063(8) -0.018(6) -0.031(8) -0.011(7)
N4 0.105(10) 0.066(7) 0.061(8) -0.014(5) -0.006(7) 0.004(6)
O1 0.104(8) 0.086(6) 0.068(6) -0.014(5) -0.031(6) -0.020(6)
O2 0.136(10) 0.059(5) 0.077(7) -0.023(5) -0.014(6) -0.006(5)
O3 0.100(8) 0.082(6) 0.065(6) -0.018(5) -0.004(5) -0.009(5)
O4 0.110(9) 0.073(6) 0.077(7) -0.018(5) -0.019(6) -0.009(5)
S1 0.122(3) 0.0650(18) 0.061(2) -0.0178(15) -0.0206(19) -0.0147(18)
S2 0.121(3) 0.0613(17) 0.069(2) -0.0129(15) -0.019(2) -0.0184(18)
S3 0.102(3) 0.0715(19) 0.066(2) -0.0231(16) -0.0085(18) -0.0061(17)
S4 0.117(3) 0.0625(18) 0.066(2) -0.0222(15) -0.015(2) -0.0107(17)
N5 0.166(17) 0.072(8) 0.078(11) -0.014(7) -0.003(11) 0.000(9)
C97 0.140(19) 0.099(13) 0.090(15) 0.007(11) -0.008(13) 0.011(12)
N6 0.182(19) 0.102(11) 0.069(10) -0.027(8) -0.014(10) -0.033(11)
C96 0.17(4) 1.1(3) 0.19(5) -0.33(10) -0.04(4) 0.09(9)
C98 0.16(2) 0.20(3) 0.057(11) -0.031(13) -0.014(12) 0.01(2)
C95 0.15(2) 0.14(2) 0.104(19) -0.035(15) -0.034(16) -0.010(16)

loop_
_atom_type_symbol
_atom_type_description
_atom_type_scat_dispersion_real
_atom_type_scat_dispersion_imag
_atom_type_scat_source
C C 0.0181 0.0091 'International Tables Vol C Tables 4.2.6.8 and 6.1.1.4'
H H 0.0000 0.0000 'International Tables Vol C Tables 4.2.6.8 and 6.1.1.4'
N N 0.0311 0.0180 'International Tables Vol C Tables 4.2.6.8 and 6.1.1.4'
O O 0.0492 0.0322 'International Tables Vol C Tables 4.2.6.8 and 6.1.1.4'
F F 0.0727 0.0534 'International Tables Vol C Tables 4.2.6.8 and 6.1.1.4'
S S 0.3331 0.5567 'International Tables Vol C Tables 4.2.6.8 and 6.1.1.4'

loop_
_geom_angle_atom_site_label_1
_geom_angle_atom_site_label_2
_geom_angle_atom_site_label_3
_geom_angle
O1 C1 C2 121.3(15)
O1 C1 C10 118.4(14)
C2 C1 C10 120.3(16)
C3 C2 C1 123.7(19)
C3 C2 H2 118.2
C1 C2 H2 118.1
C2 C3 C4 117.5(16)
C2 C3 H3 121.2
C4 C3 H3 121.2
C9 C4 C5 121.7(18)
C9 C4 C3 117.8(16)
C5 C4 C3 120.1(18)
C6 C5 C4 120.5(19)
C6 C5 H5 119.8
C4 C5 H5 119.7
C5 C6 C7 119.8(16)
C5 C6 H6 120.1
C7 C6 H6 120.2
C8 C7 C6 118.7(19)
C8 C7 H7 120.7
C6 C7 H7 120.6
C7 C8 C9 124.7(19)
C7 C8 H8 117.7
C9 C8 H8 117.7
C4 C9 C10 122.3(18)
C4 C9 C8 114.2(15)
C10 C9 C8 123.5(15)
C1 C10 C9 118.2(16)
C1 C10 C11 121.8(17)
C9 C10 C11 119.9(18)
C12 C11 C19 118.7(14)
C12 C11 C10 120.6(15)
C19 C11 C10 120.6(17)
O2 C12 C13 123(2)
O2 C12 C11 117.5(13)
C13 C12 C11 119.2(16)
C14 C13 C12 123(2)
C14 C13 H13 118.4
C12 C13 H13 118.4
C13 C14 C15 118.3(15)
C13 C14 H14 120.8
C15 C14 H14 120.8
C19 C15 C16 120(2)
C19 C15 C14 121.6(19)
C16 C15 C14 118.1(16)
C94 C16 C15 116.5(17)
C94 C16 H16 121.8
C15 C16 H16 121.7
C18 C17 C94 129(2)
C18 C17 H17 115.3
C94 C17 H17 115.3
C17 C18 C19 115.0(18)
C17 C18 H18 122.5
C19 C18 H18 122.5
C15 C19 C11 119(2)
C15 C19 C18 119.4(19)
C11 C19 C18 121.9(16)
C21 C20 H20A 109.5
C21 C20 H20B 109.5
H20A C20 H20B 109.5
C21 C20 H20C 109.5
H20A C20 H20C 109.5
H20B C20 H20C 109.5
C22 C21 C20 129.5(15)
C22 C21 S1 111.4(13)
C20 C21 S1 118.9(11)
C31 C22 C21 115.7(14)
C31 C22 C23 122.0(17)
C21 C22 C23 122.1(17)
C27 C23 C22 130.3(16)
C27 C23 C24 106.6(15)
C22 C23 C24 123.0(15)
C25 C24 F2 118(2)
C25 C24 F1 104.4(15)
F2 C24 F1 108.4(16)
C25 C24 C23 106.5(17)
F2 C24 C23 112.7(13)
F1 C24 C23 105.7(15)
C24 C25 F3 127.3(17)
C24 C25 F4 104.0(17)
F3 C25 F4 89(2)
C24 C25 C26 118(2)
F3 C25 C26 113(2)
F4 C25 C26 90.5(14)
F6 C26 F5 112(2)
F6 C26 C27 119.9(11)
F5 C26 C27 107.3(18)
F6 C26 C25 122(3)
F5 C26 C25 100.8(11)
C27 C26 C25 92.6(19)
C23 C27 C28 126.4(16)
C23 C27 C26 116.0(17)
C28 C27 C26 117.6(17)
C29 C28 C39 111.5(16)
C29 C28 C27 120(2)
C39 C28 C27 127.9(16)
C28 C29 C30 130.1(19)
C28 C29 S2 110.2(18)
C30 C29 S2 119.5(12)
C29 C30 H30A 109.5
C29 C30 H30B 109.5
H30A C30 H30B 109.5
C29 C30 H30C 109.5
H30A C30 H30C 109.5
H30B C30 H30C 109.5
C22 C31 C32 112.8(17)
C22 C31 H31 123.6
C32 C31 H31 123.6
C33 C32 C31 128.9(19)
C33 C32 S1 124.3(13)
C31 C32 S1 106.8(15)
C32 C33 C34 125(2)
C32 C33 C37 123.3(16)
C34 C33 C37 111.9(18)
C35 C34 C33 123(2)
C35 C34 H34 118.5
C33 C34 H34 118.4
N1 C35 C34 121.6(16)
N1 C35 C38 116.2(18)
C34 C35 C38 122.0(19)
C37 C36 N1 128(2)
C37 C36 H36 116.1
N1 C36 H36 116.1
C36 C37 C33 119.4(15)
C36 C37 H37 120.3
C33 C37 H37 120.3
C35 C38 H38A 109.4
C35 C38 H38B 109.5
H38A C38 H38B 109.5
C35 C38 H38C 109.5
H38A C38 H38C 109.5
H38B C38 H38C 109.5
C40 C39 C28 113.1(16)
C40 C39 H39 123.5
C28 C39 H39 123.4
C39 C40 C41 128.0(17)
C39 C40 S2 115.0(15)
C41 C40 S2 116.7(11)
C45 C41 C42 120(2)
C45 C41 C40 117.1(16)
C42 C41 C40 122.3(15)
C41 C42 C43 120.0(16)
C41 C42 H42 120.0
C43 C42 H42 120.0
N2 C43 C42 121.1(16)
N2 C43 C46 120.1(17)
C42 C43 C46 118.7(17)
N2 C44 C45 116.7(16)
N2 C44 H44 121.7
C45 C44 H44 121.7
C41 C45 C44 119.5(16)
C41 C45 H45 120.3
C44 C45 H45 120.2
C43 C46 H46A 109.5
C43 C46 H46B 109.5
H46A C46 H46B 109.5
C43 C46 H46C 109.5
H46A C46 H46C 109.5
H46B C46 H46C 109.5
O3 C47 C56 118.2(13)
O3 C47 C48 121.4(16)
C56 C47 C48 120.4(18)
C49 C48 C47 121.3(17)
C49 C48 H48 119.3
C47 C48 H48 119.3
C48 C49 C50 122.6(16)
C48 C49 H49 118.7
C50 C49 H49 118.7
C55 C50 C49 116(2)
C55 C50 C51 120.9(18)
C49 C50 C51 122.4(15)
C52 C51 C50 120.3(15)
C52 C51 H51 119.8
C50 C51 H51 119.9
C51 C52 C53 120.8(18)
C51 C52 H52 119.6
C53 C52 H52 119.6
C54 C53 C52 117.9(17)
C54 C53 H53 121.1
C52 C53 H53 121.1
C53 C54 C55 124.4(15)
C53 C54 H54 117.8
C55 C54 H54 117.8
C50 C55 C54 115.3(19)
C50 C55 C56 120.4(18)
C54 C55 C56 124.3(15)
C47 C56 C55 118.8(15)
C47 C56 C57 122.1(17)
C55 C56 C57 119.0(16)
C58 C57 C66 121.1(14)
C58 C57 C56 124.7(16)
C66 C57 C56 114.3(16)
C57 C58 O4 119.2(14)
C57 C58 C59 119.7(16)
O4 C58 C59 121.1(13)
C60 C59 C58 121.8(15)
C60 C59 H59 119.1
C58 C59 H59 119.1
C59 C60 C61 123.2(16)
C59 C60 H60 118.4
C61 C60 H60 118.4
C60 C61 C62 125.6(17)
C60 C61 C66 117.8(16)
C62 C61 C66 116.5(16)
C63 C62 C61 125.1(17)
C63 C62 H62 117.5
C61 C62 H62 117.5
C62 C63 C64 117.6(17)
C62 C63 H63 121.2
C64 C63 H63 121.2
C65 C64 C63 118.0(18)
C65 C64 H64 121.0
C63 C64 H64 121.0
C64 C65 C66 125.8(18)
C64 C65 H65 117.1
C66 C65 H65 117.1
C65 C66 C61 116.9(16)
C65 C66 C57 126.8(15)
C61 C66 C57 116.3(15)
C68 C67 H67A 109.5
C68 C67 H67B 109.4
H67A C67 H67B 109.5
C68 C67 H67C 109.5
H67A C67 H67C 109.5
H67B C67 H67C 109.5
C69 C68 C67 124.9(16)
C69 C68 S3 115.1(14)
C67 C68 S3 119.9(11)
C68 C69 C78 109.4(15)
C68 C69 C70 127.5(17)
C78 C69 C70 123.0(15)
C74 C70 C69 125.8(16)
C74 C70 C71 109.9(18)
C69 C70 C71 123.9(16)
F8 C71 F7 105.5(17)
F8 C71 C72 111.3(16)
F7 C71 C72 113.7(17)
F8 C71 C70 109.9(15)
F7 C71 C70 111.4(15)
C72 C71 C70 105.1(18)
F10 C72 F9 103.7(15)
F10 C72 C71 117.2(17)
F9 C72 C71 109(2)
F10 C72 C100 114(2)
F9 C72 C100 105.6(16)
C71 C72 C100 106.9(15)
F11 C100 F12 109(2)
F11 C100 C74 117.4(18)
F12 C100 C74 114.2(18)
F11 C100 C72 113.0(17)
F12 C100 C72 103.6(16)
C74 C100 C72 98.9(18)
C70 C74 C75 131.7(17)
C70 C74 C100 114.9(17)
C75 C74 C100 112.9(18)
C86 C75 C76 113.6(14)
C86 C75 C74 128.0(14)
C76 C75 C74 118.0(15)
C77 C76 C75 131.2(14)
C77 C76 S4 121.1(10)
C75 C76 S4 107.5(12)
C76 C77 H77A 109.5
C76 C77 H77B 109.5
H77A C77 H77B 109.5
C76 C77 H77C 109.5
H77A C77 H77C 109.5
H77B C77 H77C 109.5
C79 C78 C69 119.4(16)
C79 C78 H78 120.3
C69 C78 H78 120.3
C80 C79 C78 136.7(19)
C80 C79 S3 121.7(16)
C78 C79 S3 101.4(13)
C79 C80 C81 123.6(19)
C79 C80 C84 124.3(18)
C81 C80 C84 112.0(19)
C82 C81 C80 118.7(18)
C82 C81 H81 120.7
C80 C81 H81 120.7
N3 C82 C81 124.1(16)
N3 C82 C85 117(2)
C81 C82 C85 119.1(18)
C84 C83 N3 126(2)
C84 C83 H83 117.2
N3 C83 H83 117.2
C83 C84 C80 123.6(19)
C83 C84 H84 118.2
C80 C84 H84 118.2
C82 C85 H85A 109.5
C82 C85 H85B 109.5
H85A C85 H85B 109.5
C82 C85 H85C 109.5
H85A C85 H85C 109.5
H85B C85 H85C 109.5
C87 C86 C75 115.9(16)
C87 C86 H86 122.1
C75 C86 H86 122.1
C86 C87 C88 130.8(18)
C86 C87 S4 107.5(15)
C88 C87 S4 121.4(13)
C92 C88 C89 120.8(17)
C92 C88 C87 115.8(14)
C89 C88 C87 123.3(17)
C88 C89 C90 116.5(17)
C88 C89 H89 121.7
C90 C89 H89 121.8
N4 C90 C89 122.8(15)
N4 C90 C93 118.8(18)
C89 C90 C93 118.4(18)
N4 C91 C92 120.7(17)
N4 C91 H91 119.7
C92 C91 H91 119.6
C88 C92 C91 118.6(14)
C88 C92 H92 120.7
C91 C92 H92 120.7
C90 C93 H93A 109.5
C90 C93 H93B 109.5
H93A C93 H93B 109.5
C90 C93 H93C 109.5
H93A C93 H93C 109.5
H93B C93 H93C 109.5
C17 C94 C16 120(2)
C17 C94 H94 120.2
C16 C94 H94 120.2
C36 N1 C35 116.2(18)
C43 N2 C44 122.5(16)
C83 N3 C82 116.0(19)
C90 N4 C91 120.5(17)
C1 O1 H1 109.5
C12 O2 H2A 109.5
C47 O3 H3A 109.5
C58 O4 H4 109.5
C21 S1 C32 92.8(8)
C40 S2 C29 89.8(9)
C68 S3 C79 94.4(8)
C76 S4 C87 95.5(7)
N5 C97 C98 170(3)
N5 C97 H97 179.9
C98 C97 H97 9.8
C95 C96 H96A 112.0
C95 C96 H96B 114.6
H96A C96 H96B 105.1
C95 C96 H96C 112.2
H96A C96 H96C 106.1
H96B C96 H96C 106.2
C97 C98 H98A 109.5
C97 C98 H98B 109.5
H98A C98 H98B 109.5
C97 C98 H98C 109.4
H98A C98 H98C 109.5
H98B C98 H98C 109.5
N6 C95 C96 177(7)

loop_
_geom_bond_atom_site_label_1
_geom_bond_atom_site_label_2
_geom_bond_distance
C1 O1 1.359(19)
C1 C2 1.38(2)
C1 C10 1.38(3)
C2 C3 1.33(2)
C2 H2 0.9500
C3 C4 1.48(3)
C3 H3 0.9500
C4 C9 1.38(2)
C4 C5 1.43(3)
C5 C6 1.38(3)
C5 H5 0.9500
C6 C7 1.40(3)
C6 H6 0.9500
C7 C8 1.35(2)
C7 H7 0.9500
C8 C9 1.46(3)
C8 H8 0.9500
C9 C10 1.39(3)
C10 C11 1.50(2)
C11 C12 1.45(3)
C11 C19 1.46(3)
C12 O2 1.31(2)
C12 C13 1.40(2)
C13 C14 1.37(3)
C13 H13 0.9500
C14 C15 1.45(3)
C14 H14 0.9500
C15 C19 1.40(2)
C15 C16 1.44(3)
C16 C94 1.40(3)
C16 H16 0.9500
C17 C18 1.30(3)
C17 C94 1.32(3)
C17 H17 0.9500
C18 C19 1.47(3)
C18 H18 0.9500
C20 C21 1.49(3)
C20 H20A 0.9800
C20 H20B 0.9800
C20 H20C 0.9800
C21 C22 1.34(2)
C21 S1 1.684(17)
C22 C31 1.33(2)
C22 C23 1.49(2)
C23 C27 1.35(2)
C23 C24 1.54(2)
C24 C25 1.28(3)
C24 F2 1.29(2)
C24 F1 1.39(2)
C25 F3 1.34(3)
C25 F4 1.61(3)
C25 C26 1.62(4)
C26 F6 1.20(2)
C26 F5 1.38(3)
C26 C27 1.56(3)
C27 C28 1.50(2)
C28 C29 1.39(2)
C28 C39 1.40(3)
C29 C30 1.51(3)
C29 S2 1.72(2)
C30 H30A 0.9800
C30 H30B 0.9800
C30 H30C 0.9800
C31 C32 1.44(2)
C31 H31 0.9500
C32 C33 1.38(3)
C32 S1 1.74(2)
C33 C34 1.43(2)
C33 C37 1.45(3)
C34 C35 1.35(3)
C34 H34 0.9500
C35 N1 1.34(2)
C35 C38 1.49(2)
C36 C37 1.31(3)
C36 N1 1.32(2)
C36 H36 0.9500
C37 H37 0.9500
C38 H38A 0.9800
C38 H38B 0.9800
C38 H38C 0.9800
C39 C40 1.28(2)
C39 H39 0.9500
C40 C41 1.56(3)
C40 S2 1.695(19)
C41 C45 1.29(3)
C41 C42 1.38(3)
C42 C43 1.38(3)
C42 H42 0.9500
C43 N2 1.28(2)
C43 C46 1.48(3)
C44 N2 1.34(2)
C44 C45 1.50(3)
C44 H44 0.9500
C45 H45 0.9500
C46 H46A 0.9800
C46 H46B 0.9800
C46 H46C 0.9800
C47 O3 1.33(2)
C47 C56 1.33(3)
C47 C48 1.39(2)
C48 C49 1.30(3)
C48 H48 0.9500
C49 C50 1.40(3)
C49 H49 0.9500
C50 C55 1.40(2)
C50 C51 1.43(3)
C51 C52 1.35(3)
C51 H51 0.9500
C52 C53 1.41(3)
C52 H52 0.9500
C53 C54 1.36(3)
C53 H53 0.9500
C54 C55 1.43(3)
C54 H54 0.9500
C55 C56 1.43(3)
C56 C57 1.52(2)
C57 C58 1.34(2)
C57 C66 1.48(2)
C58 O4 1.39(2)
C58 C59 1.41(2)
C59 C60 1.34(3)
C59 H59 0.9500
C60 C61 1.37(3)
C60 H60 0.9500
C61 C62 1.43(3)
C61 C66 1.48(2)
C62 C63 1.29(3)
C62 H62 0.9500
C63 C64 1.50(3)
C63 H63 0.9500
C64 C65 1.34(3)
C64 H64 0.9500
C65 C66 1.34(3)
C65 H65 0.9500
C67 C68 1.48(3)
C67 H67A 0.9800
C67 H67B 0.9800
C67 H67C 0.9800
C68 C69 1.32(2)
C68 S3 1.689(18)
C69 C78 1.43(3)
C69 C70 1.47(3)
C70 C74 1.29(3)
C70 C71 1.51(2)
C71 F8 1.34(2)
C71 F7 1.37(3)
C71 C72 1.47(3)
C72 F10 1.33(2)
C72 F9 1.39(2)
C72 C100 1.58(3)
C100 F11 1.32(2)
C100 F12 1.37(3)
C100 C74 1.51(3)
C74 C75 1.49(2)
C75 C86 1.42(2)
C75 C76 1.45(2)
C76 C77 1.43(2)
C76 S4 1.756(16)
C77 H77A 0.9800
C77 H77B 0.9800
C77 H77C 0.9800
C78 C79 1.42(3)
C78 H78 0.9500
C79 C80 1.35(3)
C79 S3 1.81(2)
C80 C81 1.42(2)
C80 C84 1.43(3)
C81 C82 1.38(3)
C81 H81 0.9500
C82 N3 1.33(3)
C82 C85 1.58(3)
C83 C84 1.27(3)
C83 N3 1.29(2)
C83 H83 0.9500
C84 H84 0.9500
C85 H85A 0.9800
C85 H85B 0.9800
C85 H85C 0.9800
C86 C87 1.41(2)
C86 H86 0.9500
C87 C88 1.45(2)
C87 S4 1.77(2)
C88 C92 1.32(3)
C88 C89 1.38(2)
C89 C90 1.38(3)
C89 H89 0.9500
C90 N4 1.28(2)
C90 C93 1.53(2)
C91 N4 1.312(19)
C91 C92 1.39(3)
C91 H91 0.9500
C92 H92 0.9500
C93 H93A 0.9800
C93 H93B 0.9800
C93 H93C 0.9800
C94 H94 0.9500
O1 H1 0.8400
O2 H2A 0.8400
O3 H3A 0.8400
O4 H4 0.8400
N5 C97 1.06(3)
C97 C98 1.53(3)
C97 H97 0.9500
N6 C95 1.11(3)
C96 C95 1.38(6)
C96 H96A 1.0084
C96 H96B 1.0162
C96 H96C 1.0092
C98 H98A 0.9800
C98 H98B 0.9800
C98 H98C 0.9800
